data_1511383
loop_
_publ_author_name
'Moreau, J.M.'
'Tenaud, P.'
'Givord, D.'

_publ_section_title
;
 Refinement of the crystal structure of R1 + epsilonFe4 B4 compounds (R =
 Nd, Gd)
;
_journal_name_full 'Journal of the Less-Common Metals'
_journal_page_first 109
_journal_page_last 116
_journal_paper_doi 10.1016/0022-5088(86)90121-9
_journal_volume 123
_journal_year 1986
_chemical_formula_sum 'B113.76 Fe113.76 Gd28.44'
_chemical_name_systematic '(Fe4 Gd B4)28.44'
_space_group_IT_number 138
_symmetry_space_group_name_Hall 'P 4n 2ab -1n'
_symmetry_space_group_name_H-M 'P 42/n c m :1'
_cell_angle_alpha 90
_cell_angle_beta 90
_cell_angle_gamma 90
_cell_formula_units_Z 1
_cell_length_a 7.051
_cell_length_b 7.051
_cell_length_c 27.33
_cell_volume 1358.755
_citation_journal_id_ASTM JCOMAH
_cod_data_source_file boron0-1_523.cif
_cod_data_source_block B113.76Fe113.76Gd28.44
_cod_original_sg_symbol_Hall '-P 4ac 2ac (x-1/4,y+1/4,z-1/4)'
_cod_database_code 1511383

loop_
_symmetry_equiv_pos_as_xyz
x,y,z
-y+1/2,x+1/2,z+1/2
-x,-y,z
y+1/2,-x+1/2,z+1/2
x+1/2,-y+1/2,-z
y,x,-z+1/2
-x+1/2,y+1/2,-z
-y,-x,-z+1/2
-x+1/2,-y+1/2,-z+1/2
y,-x,-z
x+1/2,y+1/2,-z+1/2
-y,x,-z
-x,y,z+1/2
-y+1/2,-x+1/2,z
x,-y,z+1/2
y+1/2,x+1/2,z

loop_
_atom_site_label
_atom_site_type_symbol
_atom_site_fract_x
_atom_site_fract_y
_atom_site_fract_z
_atom_site_occupancy
_atom_site_U_iso_or_equiv
B6 B 0.3214 0.8126 0.0557 1 0.0
Fe6 Fe 0.3665 0.8861 0.983 1 0.0
B7 B 0.3101 0.8239 0.1986 1 0.0
Gd2 Gd 0 0 0.0313 1 0.0
B4 B 0.328 0.806 0.77 1 0.0
Fe5 Fe 0.3633 0.8893 0.8405 1 0.0
Fe2 Fe 0.3889 0.8637 0.4111 1 0.0
Fe3 Fe 0.3811 0.8715 0.5549 1 0.0
Gd1 Gd 0 0 0.1563 1 0.0
Gd4 Gd 0 0 0.7813 1 0.0
B5 B 0.3293 0.8047 0.9129 1 0.0
Fe4 Fe 0.3691 0.8835 0.6991 1 0.0
Gd3 Gd 0 0 0.9063 1 0.0
Fe1 Fe 0.3867 0.8659 0.2685 1 0.0
Fe7 Fe 0.3776 0.875 0.127 1 0.0
B3 B 0.3184 0.8156 0.6272 1 0.0
B2 B 0.3078 0.8262 0.4843 1 0.0
B1 B 0.3041 0.8299 0.3414 1 0.0
